data_4036171
loop_
_publ_author_name
'Szcze\'sniak, Piotr'
'Maziarz, El\.zbieta'
'Stecko, Sebastian'
'Furman, Bart\/lomiej'

_publ_section_title
;
 Synthesis of polyhydroxylated piperidine and pyrrolidine peptidomimetics
 via one-pot sequential lactam reduction/Joulli\'e-Ugi reaction.
;
_journal_issue 7
_journal_name_full 'The Journal of organic chemistry'
_journal_page_first 3621
_journal_page_last 3633
_journal_paper_doi 10.1021/acs.joc.5b00335
_journal_volume 80
_journal_year 2015
_chemical_absolute_configuration ad
_chemical_formula_moiety 'C27 H31 F3 N2 O4'
_chemical_formula_sum 'C27 H31 F3 N2 O4'
_chemical_formula_weight 504.54
_space_group_IT_number 4
_space_group_name_Hall 'P 2yb'
_space_group_name_H-M_alt 'P 1 21 1'
_symmetry_cell_setting monoclinic
_symmetry_space_group_name_H-M 'P 1 21 1'
_atom_sites_solution_hydrogens geom
_atom_sites_solution_primary direct
_atom_sites_solution_secondary difmap
_audit_creation_method SHELXL-97
_cell_angle_alpha 90.00
_cell_angle_beta 98.831(4)
_cell_angle_gamma 90.00
_cell_formula_units_Z 2
_cell_length_a 4.7783(2)
_cell_length_b 24.114(1)
_cell_length_c 10.8711(5)
_cell_measurement_reflns_used 5977
_cell_measurement_temperature 100(1)
_cell_measurement_theta_max 72.015
_cell_measurement_theta_min 3.663
_cell_volume 1237.76(9)
_computing_structure_refinement 'SHELXL-97 (Sheldrick, 2008)'
_diffrn_ambient_temperature 100(1)
_diffrn_detector_area_resol_mean 16.297
_diffrn_measured_fraction_theta_full 0.984
_diffrn_measured_fraction_theta_max 0.984
_diffrn_measurement_device_type 'SuperNova, Dual, Cu at zero, Eos'
_diffrn_radiation_monochromator mirror
_diffrn_radiation_source 'SuperNova (Cu) X-ray Source'
_diffrn_radiation_type CuK\a
_diffrn_radiation_wavelength 1.54184
_diffrn_reflns_av_R_equivalents 0.0283
_diffrn_reflns_av_sigmaI/netI 0.0315
_diffrn_reflns_limit_h_max 5
_diffrn_reflns_limit_h_min -5
_diffrn_reflns_limit_k_max 28
_diffrn_reflns_limit_k_min -29
_diffrn_reflns_limit_l_max 13
_diffrn_reflns_limit_l_min -13
_diffrn_reflns_number 8876
_diffrn_reflns_theta_full 72.16
_diffrn_reflns_theta_max 72.16
_diffrn_reflns_theta_min 3.67
_exptl_absorpt_coefficient_mu 0.889
_exptl_absorpt_correction_T_max 1
_exptl_absorpt_correction_T_min 0.692
_exptl_absorpt_correction_type multi-scan
_exptl_absorpt_process_details
;
CrysAlisPro, Agilent Technologies,
Version 1.171.35.19 (release 27-10-2011 CrysAlis171 .NET)
(compiled Oct 27 2011,15:02:11)
Empirical absorption correction using spherical harmonics,
 implemented in SCALE3 ABSPACK scaling algorithm.
;
_exptl_crystal_colour 'light yellow transparent'
_exptl_crystal_density_diffrn 1.354
_exptl_crystal_density_method 'not measured'
_exptl_crystal_description needle
_exptl_crystal_F_000 532
_exptl_crystal_size_max 0.60
_exptl_crystal_size_mid 0.30
_exptl_crystal_size_min 0.10
_refine_diff_density_max 0.571
_refine_diff_density_min -0.382
_refine_diff_density_rms 0.086
_refine_ls_abs_structure_details 'Flack H D (1983), Acta Cryst. A39, 876-881'
_refine_ls_abs_structure_Flack 0.0(2)
_refine_ls_extinction_method none
_refine_ls_goodness_of_fit_ref 1.014
_refine_ls_hydrogen_treatment mixed
_refine_ls_matrix_type full
_refine_ls_number_parameters 328
_refine_ls_number_reflns 4588
_refine_ls_number_restraints 1
_refine_ls_restrained_S_all 1.014
_refine_ls_R_factor_all 0.0697
_refine_ls_R_factor_gt 0.0689
_refine_ls_shift/su_max 0.000
_refine_ls_shift/su_mean 0.000
_refine_ls_structure_factor_coef Fsqd
_refine_ls_weighting_details 'calc w=1/[\s^2^(Fo^2^)+(0.1367P)^2^+1.2939P] where P=(Fo^2^+2Fc^2^)/3'
_refine_ls_weighting_scheme calc
_refine_ls_wR_factor_gt 0.1892
_refine_ls_wR_factor_ref 0.1901
_reflns_number_gt 4501
_reflns_number_total 4869
_reflns_threshold_expression >2\s(I)
_cod_data_source_file jo5b00335_si_002.cif
_cod_data_source_block ps718c_2
_cod_original_sg_symbol_H-M 'P 21'
_cod_database_code 4036171

loop_
_symmetry_equiv_pos_as_xyz
'x, y, z'
'-x, y+1/2, -z'

loop_
_atom_site_label
_atom_site_type_symbol
_atom_site_fract_x
_atom_site_fract_y
_atom_site_fract_z
_atom_site_U_iso_or_equiv
_atom_site_adp_type
_atom_site_occupancy
_atom_site_symmetry_multiplicity
_atom_site_calc_flag
_atom_site_refinement_flags
C1 C 0.2397(6) 0.74369(13) 0.3401(3) 0.0178(6) Uani 1 1 d .
H1 H 0.0344 0.7460 0.3483 0.021 Uiso 1 1 calc R
C2 C 0.2771(7) 0.75923(15) 0.2066(3) 0.0204(7) Uani 1 1 d .
H2 H 0.0996 0.7520 0.1471 0.025 Uiso 1 1 calc R
C3 C 0.3460(7) 0.82186(15) 0.2144(3) 0.0211(7) Uani 1 1 d .
H3 H 0.4590 0.8330 0.1483 0.025 Uiso 1 1 calc R
C4 C 0.5168(7) 0.82886(14) 0.3427(3) 0.0210(7) Uani 1 1 d .
H4A H 0.7205 0.8219 0.3413 0.025 Uiso 1 1 calc R
H4B H 0.4935 0.8666 0.3754 0.025 Uiso 1 1 calc R
C5 C 0.4106(7) 0.78396(15) 0.5407(3) 0.0225(7) Uani 1 1 d .
C6 C 0.5715(8) 0.83067(16) 0.6164(3) 0.0258(7) Uani 1 1 d .
C7 C 0.3523(7) 0.68609(14) 0.3823(3) 0.0177(6) Uani 1 1 d .
C8 C 0.2117(7) 0.59137(14) 0.4248(3) 0.0199(7) Uani 1 1 d .
H8 H 0.4193 0.5843 0.4298 0.024 Uiso 1 1 calc R
C9 C 0.0532(9) 0.54753(15) 0.3412(3) 0.0273(8) Uani 1 1 d .
H9A H 0.1113 0.5493 0.2577 0.033 Uiso 1 1 calc R
H9B H -0.1528 0.5549 0.3316 0.033 Uiso 1 1 calc R
C10 C 0.1151(9) 0.48965(17) 0.3961(4) 0.0340(9) Uani 1 1 d .
H10A H 0.0050 0.4618 0.3418 0.041 Uiso 1 1 calc R
H10B H 0.3187 0.4812 0.3992 0.041 Uiso 1 1 calc R
C11 C 0.0383(9) 0.48573(18) 0.5269(4) 0.0343(9) Uani 1 1 d .
H11A H -0.1690 0.4901 0.5226 0.041 Uiso 1 1 calc R
H11B H 0.0913 0.4487 0.5620 0.041 Uiso 1 1 calc R
C12 C 0.1896(10) 0.53012(18) 0.6115(4) 0.0351(9) Uani 1 1 d .
H12A H 0.3956 0.5224 0.6254 0.042 Uiso 1 1 calc R
H12B H 0.1226 0.5287 0.6932 0.042 Uiso 1 1 calc R
C13 C 0.1373(9) 0.58800(17) 0.5561(3) 0.0282(8) Uani 1 1 d .
H13A H -0.0645 0.5979 0.5538 0.034 Uiso 1 1 calc R
H13B H 0.2529 0.6152 0.6100 0.034 Uiso 1 1 calc R
C14 C 0.4988(7) 0.72734(16) 0.0392(3) 0.0228(7) Uani 1 1 d .
H14A H 0.6798 0.7121 0.0203 0.027 Uiso 1 1 calc R
H14B H 0.4802 0.7656 0.0061 0.027 Uiso 1 1 calc R
C15 C 0.2592(7) 0.69293(15) -0.0267(3) 0.0213(7) Uani 1 1 d .
C16 C 0.1209(8) 0.70879(16) -0.1435(3) 0.0252(7) Uani 1 1 d .
H16 H 0.1743 0.7422 -0.1801 0.030 Uiso 1 1 calc R
C17 C -0.0943(8) 0.67633(18) -0.2072(3) 0.0284(8) Uani 1 1 d .
H17 H -0.1864 0.6875 -0.2871 0.034 Uiso 1 1 calc R
C18 C -0.1745(8) 0.62770(18) -0.1541(3) 0.0296(8) Uani 1 1 d .
H18 H -0.3222 0.6054 -0.1969 0.036 Uiso 1 1 calc R
C19 C -0.0357(9) 0.61187(17) -0.0371(4) 0.0293(8) Uani 1 1 d .
H19 H -0.0908 0.5788 0.0000 0.035 Uiso 1 1 calc R
C20 C 0.1804(8) 0.64367(15) 0.0253(3) 0.0249(7) Uani 1 1 d .
H20 H 0.2758 0.6319 0.1042 0.030 Uiso 1 1 calc R
C21 C -0.0081(8) 0.87156(17) 0.0823(4) 0.0277(8) Uani 1 1 d .
H21A H -0.1958 0.8892 0.0803 0.033 Uiso 1 1 calc R
H21B H -0.0330 0.8387 0.0271 0.033 Uiso 1 1 calc R
C22 C 0.1895(7) 0.91212(16) 0.0332(3) 0.0236(7) Uani 1 1 d .
C23 C 0.2580(8) 0.90611(17) -0.0859(3) 0.0275(7) Uani 1 1 d .
H23 H 0.1814 0.8762 -0.1370 0.033 Uiso 1 1 calc R
C24 C 0.4381(9) 0.94382(17) -0.1299(3) 0.0304(8) Uani 1 1 d .
H24 H 0.4844 0.9396 -0.2113 0.036 Uiso 1 1 calc R
C25 C 0.5505(8) 0.98748(17) -0.0559(4) 0.0296(8) Uani 1 1 d .
H25 H 0.6735 1.0132 -0.0865 0.035 Uiso 1 1 calc R
C26 C 0.4843(8) 0.99365(17) 0.0624(4) 0.0291(8) Uani 1 1 d .
H26 H 0.5622 1.0236 0.1132 0.035 Uiso 1 1 calc R
C27 C 0.3048(8) 0.95637(16) 0.1073(3) 0.0259(7) Uani 1 1 d .
H27 H 0.2596 0.9608 0.1888 0.031 Uiso 1 1 calc R
N1 N 0.3960(6) 0.78660(12) 0.4178(3) 0.0207(6) Uani 1 1 d .
N2 N 0.1511(6) 0.64703(13) 0.3728(3) 0.0212(6) Uani 1 1 d .
H2A H -0.029(10) 0.6597(19) 0.371(4) 0.025 Uiso 1 1 d .
O1 O 0.0944(5) 0.85388(12) 0.2069(2) 0.0268(6) Uani 1 1 d .
O2 O 0.5099(5) 0.72927(10) 0.1717(2) 0.0206(5) Uani 1 1 d .
O3 O 0.6040(5) 0.67802(11) 0.4157(2) 0.0246(5) Uani 1 1 d .
O4 O 0.2950(6) 0.74846(11) 0.5958(2) 0.0290(6) Uani 1 1 d .
F1 F 0.4299(5) 0.87899(10) 0.5990(2) 0.0346(5) Uani 1 1 d .
F2 F 0.8305(5) 0.83956(11) 0.5871(2) 0.0379(6) Uani 1 1 d .
F3 F 0.6076(6) 0.81960(12) 0.7381(2) 0.0438(7) Uani 1 1 d .

loop_
_atom_site_aniso_label
_atom_site_aniso_U_11
_atom_site_aniso_U_22
_atom_site_aniso_U_33
_atom_site_aniso_U_23
_atom_site_aniso_U_13
_atom_site_aniso_U_12
C1 0.0117(14) 0.0166(16) 0.0232(14) -0.0012(12) -0.0028(11) -0.0002(11)
C2 0.0109(14) 0.0242(18) 0.0246(15) 0.0018(13) -0.0027(11) 0.0025(12)
C3 0.0132(14) 0.0244(17) 0.0254(15) 0.0013(13) 0.0017(12) 0.0068(12)
C4 0.0166(15) 0.0188(17) 0.0265(16) 0.0016(13) 0.0003(12) -0.0006(12)
C5 0.0216(16) 0.0202(18) 0.0236(15) -0.0032(13) -0.0035(12) 0.0016(13)
C6 0.0237(17) 0.0234(19) 0.0283(17) -0.0072(14) -0.0024(13) 0.0000(13)
C7 0.0138(15) 0.0174(16) 0.0212(14) -0.0027(12) 0.0008(11) 0.0021(12)
C8 0.0140(15) 0.0167(16) 0.0275(17) 0.0009(13) -0.0013(12) 0.0010(12)
C9 0.036(2) 0.0199(18) 0.0231(16) -0.0033(13) -0.0029(14) 0.0048(14)
C10 0.043(2) 0.0186(19) 0.038(2) -0.0029(15) -0.0030(17) -0.0008(16)
C11 0.032(2) 0.0222(19) 0.047(2) 0.0101(17) 0.0019(17) 0.0029(15)
C12 0.044(2) 0.031(2) 0.0285(18) 0.0084(16) -0.0017(16) 0.0080(18)
C13 0.035(2) 0.026(2) 0.0210(16) -0.0004(14) -0.0029(14) 0.0073(15)
C14 0.0214(16) 0.0268(19) 0.0203(15) -0.0033(13) 0.0032(12) -0.0027(14)
C15 0.0169(15) 0.0265(18) 0.0195(15) -0.0042(13) 0.0000(12) 0.0024(13)
C16 0.0268(18) 0.030(2) 0.0180(15) -0.0001(13) 0.0010(13) 0.0006(14)
C17 0.0290(19) 0.033(2) 0.0206(15) -0.0036(14) -0.0031(13) 0.0038(16)
C18 0.0264(18) 0.033(2) 0.0265(17) -0.0081(15) -0.0051(14) -0.0030(15)
C19 0.032(2) 0.024(2) 0.0310(19) -0.0006(14) -0.0013(15) -0.0033(15)
C20 0.0237(17) 0.0242(19) 0.0244(15) 0.0011(13) -0.0039(13) 0.0030(14)
C21 0.0175(17) 0.028(2) 0.0361(19) 0.0122(15) -0.0013(14) 0.0016(14)
C22 0.0160(15) 0.0227(17) 0.0301(18) 0.0064(14) -0.0030(13) 0.0059(13)
C23 0.0298(18) 0.0245(18) 0.0258(17) -0.0005(14) -0.0038(14) -0.0036(14)
C24 0.033(2) 0.035(2) 0.0228(15) 0.0026(15) 0.0022(14) -0.0009(16)
C25 0.0327(19) 0.0244(19) 0.0301(18) 0.0083(15) 0.0001(15) -0.0065(16)
C26 0.0330(19) 0.0212(18) 0.0306(18) -0.0015(14) -0.0032(14) 0.0039(15)
C27 0.0289(18) 0.0244(19) 0.0232(15) 0.0023(14) 0.0004(13) -0.0003(14)
N1 0.0193(13) 0.0182(14) 0.0239(13) 0.0000(11) 0.0011(10) -0.0053(11)
N2 0.0113(13) 0.0189(14) 0.0321(14) 0.0002(11) -0.0014(10) 0.0038(10)
O1 0.0173(12) 0.0315(14) 0.0318(13) 0.0083(10) 0.0047(10) 0.0089(10)
O2 0.0149(11) 0.0256(13) 0.0203(11) -0.0032(9) -0.0004(8) 0.0025(9)
O3 0.0127(12) 0.0246(13) 0.0352(12) 0.0002(10) -0.0005(9) 0.0019(9)
O4 0.0390(15) 0.0242(14) 0.0244(11) 0.0031(10) 0.0063(10) -0.0014(11)
F1 0.0372(13) 0.0247(12) 0.0399(12) -0.0073(9) -0.0009(10) 0.0040(9)
F2 0.0212(11) 0.0401(14) 0.0498(14) -0.0149(11) -0.0029(9) -0.0040(10)
F3 0.0659(18) 0.0394(14) 0.0215(10) -0.0063(10) -0.0075(10) -0.0016(13)

loop_
_atom_type_symbol
_atom_type_description
_atom_type_scat_dispersion_real
_atom_type_scat_dispersion_imag
_atom_type_scat_source
C C 0.0181 0.0091 'International Tables Vol C Tables 4.2.6.8 and 6.1.1.4'
H H 0.0000 0.0000 'International Tables Vol C Tables 4.2.6.8 and 6.1.1.4'
N N 0.0311 0.0180 'International Tables Vol C Tables 4.2.6.8 and 6.1.1.4'
O O 0.0492 0.0322 'International Tables Vol C Tables 4.2.6.8 and 6.1.1.4'
F F 0.0727 0.0534 'International Tables Vol C Tables 4.2.6.8 and 6.1.1.4'

loop_
_geom_angle_atom_site_label_1
_geom_angle_atom_site_label_2
_geom_angle_atom_site_label_3
_geom_angle
N1 C1 C7 110.0(3)
N1 C1 C2 104.5(3)
C7 C1 C2 114.7(3)
N1 C1 H1 109.2
C7 C1 H1 109.2
C2 C1 H1 109.2
O2 C2 C1 109.7(3)
O2 C2 C3 110.0(3)
C1 C2 C3 104.0(3)
O2 C2 H2 111.0
C1 C2 H2 111.0
C3 C2 H2 111.0
O1 C3 C4 108.9(3)
O1 C3 C2 110.9(3)
C4 C3 C2 103.9(3)
O1 C3 H3 111.0
C4 C3 H3 111.0
C2 C3 H3 111.0
N1 C4 C3 103.4(3)
N1 C4 H4A 111.1
C3 C4 H4A 111.1
N1 C4 H4B 111.1
C3 C4 H4B 111.1
H4A C4 H4B 109.1
O4 C5 N1 124.6(3)
O4 C5 C6 118.6(3)
N1 C5 C6 116.8(3)
F3 C6 F2 106.5(3)
F3 C6 F1 107.4(3)
F2 C6 F1 106.9(3)
F3 C6 C5 111.3(3)
F2 C6 C5 113.3(3)
F1 C6 C5 111.2(3)
O3 C7 N2 125.1(3)
O3 C7 C1 121.3(3)
N2 C7 C1 113.5(3)
N2 C8 C9 110.8(3)
N2 C8 C13 110.4(3)
C9 C8 C13 110.9(3)
N2 C8 H8 108.2
C9 C8 H8 108.2
C13 C8 H8 108.2
C8 C9 C10 110.6(3)
C8 C9 H9A 109.5
C10 C9 H9A 109.5
C8 C9 H9B 109.5
C10 C9 H9B 109.5
H9A C9 H9B 108.1
C11 C10 C9 111.2(3)
C11 C10 H10A 109.4
C9 C10 H10A 109.4
C11 C10 H10B 109.4
C9 C10 H10B 109.4
H10A C10 H10B 108.0
C12 C11 C10 111.1(3)
C12 C11 H11A 109.4
C10 C11 H11A 109.4
C12 C11 H11B 109.4
C10 C11 H11B 109.4
H11A C11 H11B 108.0
C11 C12 C13 111.8(3)
C11 C12 H12A 109.3
C13 C12 H12A 109.3
C11 C12 H12B 109.3
C13 C12 H12B 109.3
H12A C12 H12B 107.9
C8 C13 C12 111.8(3)
C8 C13 H13A 109.3
C12 C13 H13A 109.3
C8 C13 H13B 109.3
C12 C13 H13B 109.3
H13A C13 H13B 107.9
O2 C14 C15 113.9(3)
O2 C14 H14A 108.8
C15 C14 H14A 108.8
O2 C14 H14B 108.8
C15 C14 H14B 108.8
H14A C14 H14B 107.7
C16 C15 C20 119.0(3)
C16 C15 C14 120.2(3)
C20 C15 C14 120.7(3)
C17 C16 C15 120.8(4)
C17 C16 H16 119.6
C15 C16 H16 119.6
C18 C17 C16 119.9(3)
C18 C17 H17 120.0
C16 C17 H17 120.0
C17 C18 C19 119.2(3)
C17 C18 H18 120.4
C19 C18 H18 120.4
C20 C19 C18 120.8(4)
C20 C19 H19 119.6
C18 C19 H19 119.6
C19 C20 C15 120.2(3)
C19 C20 H20 119.9
C15 C20 H20 119.9
O1 C21 C22 112.6(3)
O1 C21 H21A 109.1
C22 C21 H21A 109.1
O1 C21 H21B 109.1
C22 C21 H21B 109.1
H21A C21 H21B 107.8
C23 C22 C27 119.2(3)
C23 C22 C21 120.7(4)
C27 C22 C21 120.1(3)
C24 C23 C22 120.0(4)
C24 C23 H23 120.0
C22 C23 H23 120.0
C25 C24 C23 120.3(4)
C25 C24 H24 119.9
C23 C24 H24 119.9
C26 C25 C24 120.1(4)
C26 C25 H25 120.0
C24 C25 H25 120.0
C25 C26 C27 120.2(4)
C25 C26 H26 119.9
C27 C26 H26 119.9
C26 C27 C22 120.3(3)
C26 C27 H27 119.9
C22 C27 H27 119.9
C5 N1 C1 119.3(3)
C5 N1 C4 128.6(3)
C1 N1 C4 112.1(3)
C7 N2 C8 121.1(3)
C7 N2 H2A 116(3)
C8 N2 H2A 117(3)
C3 O1 C21 112.3(3)
C2 O2 C14 112.0(3)

loop_
_geom_bond_atom_site_label_1
_geom_bond_atom_site_label_2
_geom_bond_distance
C1 N1 1.466(4)
C1 C7 1.534(4)
C1 C2 1.535(4)
C1 H1 1.0000
C2 O2 1.426(4)
C2 C3 1.545(5)
C2 H2 1.0000
C3 O1 1.421(4)
C3 C4 1.513(4)
C3 H3 1.0000
C4 N1 1.478(4)
C4 H4A 0.9900
C4 H4B 0.9900
C5 O4 1.224(5)
C5 N1 1.328(5)
C5 C6 1.531(5)
C6 F3 1.334(4)
C6 F2 1.342(5)
C6 F1 1.346(4)
C7 O3 1.217(4)
C7 N2 1.339(4)
C8 N2 1.468(4)
C8 C9 1.519(5)
C8 C13 1.525(5)
C8 H8 1.0000
C9 C10 1.529(6)
C9 H9A 0.9900
C9 H9B 0.9900
C10 C11 1.524(6)
C10 H10A 0.9900
C10 H10B 0.9900
C11 C12 1.520(6)
C11 H11A 0.9900
C11 H11B 0.9900
C12 C13 1.526(6)
C12 H12A 0.9900
C12 H12B 0.9900
C13 H13A 0.9900
C13 H13B 0.9900
C14 O2 1.434(4)
C14 C15 1.503(5)
C14 H14A 0.9900
C14 H14B 0.9900
C15 C16 1.392(5)
C15 C20 1.392(5)
C16 C17 1.390(5)
C16 H16 0.9500
C17 C18 1.387(6)
C17 H17 0.9500
C18 C19 1.394(5)
C18 H18 0.9500
C19 C20 1.379(5)
C19 H19 0.9500
C20 H20 0.9500
C21 O1 1.433(4)
C21 C22 1.513(5)
C21 H21A 0.9900
C21 H21B 0.9900
C22 C23 1.390(5)
C22 C27 1.398(5)
C23 C24 1.387(6)
C23 H23 0.9500
C24 C25 1.383(6)
C24 H24 0.9500
C25 C26 1.379(5)
C25 H25 0.9500
C26 C27 1.382(6)
C26 H26 0.9500
C27 H27 0.9500
N2 H2A 0.91(5)

loop_
_geom_hbond_atom_site_label_D
_geom_hbond_atom_site_label_H
_geom_hbond_atom_site_label_A
_geom_hbond_distance_DH
_geom_hbond_distance_HA
_geom_hbond_distance_DA
_geom_hbond_angle_DHA
_geom_hbond_site_symmetry_A
N2 H2A O3 0.91(5) 1.94(5) 2.826(4) 163(4) 1_455

loop_
_geom_torsion_atom_site_label_1
_geom_torsion_atom_site_label_2
_geom_torsion_atom_site_label_3
_geom_torsion_atom_site_label_4
_geom_torsion
N1 C1 C2 O2 94.9(3)
C7 C1 C2 O2 -25.6(4)
N1 C1 C2 C3 -22.7(3)
C7 C1 C2 C3 -143.1(3)
O2 C2 C3 O1 160.2(3)
C1 C2 C3 O1 -82.4(3)
O2 C2 C3 C4 -83.0(3)
C1 C2 C3 C4 34.4(3)
O1 C3 C4 N1 85.8(3)
C2 C3 C4 N1 -32.4(3)
O4 C5 C6 F3 12.1(5)
N1 C5 C6 F3 -171.0(3)
O4 C5 C6 F2 132.1(4)
N1 C5 C6 F2 -51.0(4)
O4 C5 C6 F1 -107.5(4)
N1 C5 C6 F1 69.4(4)
N1 C1 C7 O3 -38.4(4)
C2 C1 C7 O3 78.9(4)
N1 C1 C7 N2 144.4(3)
C2 C1 C7 N2 -98.2(3)
N2 C8 C9 C10 -179.6(3)
C13 C8 C9 C10 -56.6(4)
C8 C9 C10 C11 57.2(4)
C9 C10 C11 C12 -55.6(4)
C10 C11 C12 C13 53.9(5)
N2 C8 C13 C12 178.3(3)
C9 C8 C13 C12 55.1(4)
C11 C12 C13 C8 -53.8(5)
O2 C14 C15 C16 144.4(3)
O2 C14 C15 C20 -38.4(5)
C20 C15 C16 C17 0.5(5)
C14 C15 C16 C17 177.7(3)
C15 C16 C17 C18 0.4(6)
C16 C17 C18 C19 -0.4(6)
C17 C18 C19 C20 -0.5(6)
C18 C19 C20 C15 1.4(6)
C16 C15 C20 C19 -1.4(5)
C14 C15 C20 C19 -178.6(3)
O1 C21 C22 C23 134.6(4)
O1 C21 C22 C27 -45.6(5)
C27 C22 C23 C24 -0.2(5)
C21 C22 C23 C24 179.6(3)
C22 C23 C24 C25 0.0(6)
C23 C24 C25 C26 0.1(6)
C24 C25 C26 C27 -0.2(6)
C25 C26 C27 C22 0.1(6)
C23 C22 C27 C26 0.1(5)
C21 C22 C27 C26 -179.7(3)
O4 C5 N1 C1 -2.1(5)
C6 C5 N1 C1 -178.7(3)
O4 C5 N1 C4 177.1(3)
C6 C5 N1 C4 0.4(5)
C7 C1 N1 C5 -54.7(4)
C2 C1 N1 C5 -178.2(3)
C7 C1 N1 C4 126.0(3)
C2 C1 N1 C4 2.5(3)
C3 C4 N1 C5 -160.1(3)
C3 C4 N1 C1 19.1(3)
O3 C7 N2 C8 11.6(5)
C1 C7 N2 C8 -171.4(3)
C9 C8 N2 C7 -142.9(3)
C13 C8 N2 C7 93.8(4)
C4 C3 O1 C21 152.0(3)
C2 C3 O1 C21 -94.3(3)
C22 C21 O1 C3 -66.3(4)
C1 C2 O2 C14 160.6(3)
C3 C2 O2 C14 -85.6(3)
C15 C14 O2 C2 -68.3(4)
